data_4339183
loop_
_publ_author_name
'Wu, Adam'
'Masland, Joshua'
'Swartz, Rodney D.'
'Kaminsky, Werner'
'Mayer, James M.'

_publ_section_title
;
 Synthesis and characterization of ruthenium bis(beta-diketonato)
 pyridine-imidazole complexes for hydrogen atom transfer.
;
_journal_issue 26
_journal_name_full 'Inorganic chemistry'
_journal_page_first 11190
_journal_page_last 11201
_journal_paper_doi 10.1021/ic7015726
_journal_volume 46
_journal_year 2007
_chemical_formula_moiety 'C18 H8 F12 N3 O4 Ru, C9 H17 N2'
_chemical_formula_sum 'C27 H25 F12 N5 O4 Ru'
_chemical_formula_weight 812.40
_chemical_name_common AW16
_chemical_name_systematic AW16
_space_group_IT_number 2
_symmetry_cell_setting triclinic
_symmetry_Int_Tables_number 2
_symmetry_space_group_name_Hall '-P 1'
_symmetry_space_group_name_H-M 'P -1'
_atom_sites_solution_hydrogens geom
_atom_sites_solution_primary direct
_atom_sites_solution_secondary difmap
_audit_creation_method SHELXL-97
_cell_angle_alpha 89.131(1)
_cell_angle_beta 80.044(2)
_cell_angle_gamma 65.729(2)
_cell_formula_units_Z 2
_cell_length_a 10.9792(3)
_cell_length_b 12.3770(4)
_cell_length_c 12.6990(5)
_cell_measurement_reflns_used 2639
_cell_measurement_temperature 130(2)
_cell_volume 1546.44(9)
_computing_cell_refinement 'HKL Scalepack (Otwinowski & Minor 1997)'
_computing_data_collection KappaCCD
_computing_data_reduction 'HKL Scalepack (Otwinowski & Minor 1997)'
_computing_molecular_graphics 'maXus, Zortep'
_computing_publication_material 'SHELXL-97 (Sheldrick, 1997)'
_computing_structure_refinement 'SHELXL-97 (Sheldrick, 1997)'
_computing_structure_solution 'SHELXS-97 (Sheldrick, 1990)'
_diffrn_ambient_temperature 130(2)
_diffrn_measured_fraction_theta_full 0.965
_diffrn_measured_fraction_theta_max 0.775
_diffrn_measurement_device_type 'Nonius KappaCCD'
_diffrn_measurement_method '\f and \w scans'
_diffrn_radiation_monochromator graphite
_diffrn_radiation_source 'fine-focus sealed tube'
_diffrn_radiation_type MoK\a
_diffrn_radiation_wavelength 0.71073
_diffrn_reflns_av_R_equivalents 0.0712
_diffrn_reflns_av_sigmaI/netI 0.1172
_diffrn_reflns_limit_h_max 13
_diffrn_reflns_limit_h_min -15
_diffrn_reflns_limit_k_max 13
_diffrn_reflns_limit_k_min -16
_diffrn_reflns_limit_l_max 14
_diffrn_reflns_limit_l_min -17
_diffrn_reflns_number 10285
_diffrn_reflns_theta_full 25.00
_diffrn_reflns_theta_max 30.02
_diffrn_reflns_theta_min 2.07
_exptl_absorpt_coefficient_mu 0.624
_exptl_absorpt_correction_T_max 0.8854
_exptl_absorpt_correction_T_min 0.7885
_exptl_absorpt_correction_type multi-scan
_exptl_absorpt_process_details HKL2000
_exptl_crystal_colour black
_exptl_crystal_density_diffrn 1.745
_exptl_crystal_density_method 'not measured'
_exptl_crystal_description prism
_exptl_crystal_F_000 811.8
_exptl_crystal_size_max 0.40
_exptl_crystal_size_mid 0.40
_exptl_crystal_size_min 0.20
_refine_diff_density_max 0.995
_refine_diff_density_min -1.107
_refine_diff_density_rms 0.123
_refine_ls_extinction_method none
_refine_ls_goodness_of_fit_ref 1.059
_refine_ls_hydrogen_treatment constr
_refine_ls_matrix_type full
_refine_ls_number_parameters 475
_refine_ls_number_reflns 7014
_refine_ls_number_restraints 0
_refine_ls_restrained_S_all 1.059
_refine_ls_R_factor_all 0.1037
_refine_ls_R_factor_gt 0.0631
_refine_ls_shift/su_max 0.033
_refine_ls_shift/su_mean 0.001
_refine_ls_structure_factor_coef Fsqd
_refine_ls_weighting_details 'calc w=1/[\s^2^(Fo^2^)+(0.0646P)^2^+0.0000P] where P=(Fo^2^+2Fc^2^)/3'
_refine_ls_weighting_scheme calc
_refine_ls_wR_factor_gt 0.1355
_refine_ls_wR_factor_ref 0.1535
_reflns_number_gt 4789
_reflns_number_total 7014
_reflns_threshold_expression >2sigma(I)
_cod_data_source_file ic7015726-file007.cif
_cod_data_source_block shelxl
_cod_depositor_comments
;
The following automatic conversions were performed:

'_symmetry_cell_setting' value 'Triclinic' changed to 'triclinic'
according to
/usr/data/users/saulius/automatic-downloads/retrospective/ACS/lib/dictionaries/cif_core.dic
dictionary named 'cif_core.dic' version 2.4.2 from 2011-04-26.

Automatic conversion script
Id: cif_fix_values 2281 2013-09-26 08:29:07Z andrius 
;
_cod_original_cell_volume 1546.43(9)
_cod_database_code 4339183

loop_
_symmetry_equiv_pos_as_xyz
'x, y, z'
'-x, -y, -z'

loop_
_atom_site_label
_atom_site_type_symbol
_atom_site_fract_x
_atom_site_fract_y
_atom_site_fract_z
_atom_site_U_iso_or_equiv
_atom_site_adp_type
_atom_site_occupancy
_atom_site_symmetry_multiplicity
_atom_site_calc_flag
_atom_site_refinement_flags
_atom_site_disorder_assembly
_atom_site_disorder_group
Ru1 Ru 0.24402(4) 0.74278(3) 0.23202(3) 0.02324(13) Uani 1 1 d . . .
F4 F -0.1408(4) 0.9943(3) 0.4809(3) 0.0621(10) Uani 1 1 d . A .
F6 F -0.1486(3) 1.0892(3) 0.3403(3) 0.0524(9) Uani 1 1 d . A .
F5 F -0.2792(3) 1.0019(3) 0.3793(3) 0.0538(10) Uani 1 1 d . A .
F1 F 0.0139(13) 0.5365(13) 0.1141(9) 0.068(7) Uani 0.75(4) 1 d P A -1
F3 F -0.1745(6) 0.6414(7) 0.2122(12) 0.046(4) Uani 0.69(4) 1 d P A -1
F2 F -0.0248(13) 0.5167(8) 0.2836(7) 0.066(5) Uani 0.74(3) 1 d P A -1
F1A F 0.0523(16) 0.4873(19) 0.183(4) 0.076(16) Uani 0.29(4) 1 d P A -2
F2A F -0.131(4) 0.588(3) 0.281(3) 0.07(3) Uani 0.22(4) 1 d P A -2
F3A F -0.103(9) 0.624(4) 0.129(7) 0.18(4) Uani 0.30(4) 1 d P A -2
F7 F 0.1734(3) 0.6540(3) 0.5904(2) 0.0441(8) Uani 1 1 d . . .
F8 F 0.3583(3) 0.5045(3) 0.5266(2) 0.0434(8) Uani 1 1 d . . .
F9 F 0.3628(3) 0.6464(3) 0.6191(2) 0.0450(8) Uani 1 1 d . . .
F10 F 0.4248(3) 0.9943(3) 0.3852(3) 0.0573(10) Uani 1 1 d . . .
F11 F 0.5614(3) 0.8880(3) 0.2492(2) 0.0525(9) Uani 1 1 d . . .
F12 F 0.5911(3) 0.8333(3) 0.4064(3) 0.0496(9) Uani 1 1 d . . .
O1 O 0.3507(3) 0.8354(3) 0.2623(2) 0.0246(7) Uani 1 1 d . . .
O2 O 0.2495(3) 0.6671(3) 0.3763(2) 0.0256(7) Uani 1 1 d . . .
O3 O 0.1412(3) 0.6455(3) 0.2016(2) 0.0264(7) Uani 1 1 d . . .
O4 O 0.0729(3) 0.8815(3) 0.3058(2) 0.0253(7) Uani 1 1 d . . .
N1 N 0.4296(4) 0.6216(3) 0.1543(3) 0.0238(8) Uani 1 1 d . . .
N2 N 0.2480(4) 0.8040(3) 0.0841(3) 0.0254(9) Uani 1 1 d . . .
N3 N 0.3755(4) 0.8014(4) -0.0771(3) 0.0321(10) Uani 1 1 d . . .
N4 N 0.4057(5) 0.2179(4) 0.2304(4) 0.0459(12) Uani 1 1 d . . .
H4 H 0.4749 0.2116 0.1803 0.055 Uiso 1 1 calc R . .
N5 N 0.2044(4) 0.1954(4) 0.2805(3) 0.0337(10) Uani 1 1 d . . .
C1 C 0.4969(5) 0.8826(4) 0.3462(4) 0.0295(11) Uani 1 1 d . . .
C2 C 0.4063(4) 0.8171(4) 0.3440(4) 0.0215(9) Uani 1 1 d . . .
C3 C 0.3935(5) 0.7492(4) 0.4304(4) 0.0254(10) Uani 1 1 d . . .
H3 H 0.4437 0.7459 0.4852 0.030 Uiso 1 1 calc R . .
C4 C 0.3138(4) 0.6867(4) 0.4422(4) 0.0246(10) Uani 1 1 d . . .
C5 C 0.3038(5) 0.6213(5) 0.5453(4) 0.0328(11) Uani 1 1 d . . .
C6 C -0.0423(5) 0.5944(5) 0.2082(5) 0.0357(12) Uani 1 1 d . . .
C7 C 0.0135(5) 0.6846(4) 0.2315(4) 0.0284(11) Uani 1 1 d . A .
C8 C -0.0794(5) 0.7927(4) 0.2840(4) 0.0291(11) Uani 1 1 d . . .
H8 H -0.1729 0.8073 0.2981 0.035 Uiso 1 1 calc R A .
C9 C -0.0432(5) 0.8805(4) 0.3168(4) 0.0280(11) Uani 1 1 d . A .
C10 C -0.1544(5) 0.9913(4) 0.3790(4) 0.0331(12) Uani 1 1 d . . .
C11 C 0.5164(5) 0.5272(4) 0.1967(4) 0.0270(10) Uani 1 1 d . . .
H11 H 0.4869 0.5072 0.2661 0.032 Uiso 1 1 calc R . .
C12 C 0.6461(5) 0.4582(4) 0.1438(4) 0.0311(11) Uani 1 1 d . . .
H12 H 0.7049 0.3918 0.1759 0.037 Uiso 1 1 calc R . .
C13 C 0.6892(5) 0.4877(5) 0.0429(4) 0.0325(11) Uani 1 1 d . . .
H13 H 0.7785 0.4414 0.0051 0.039 Uiso 1 1 calc R . .
C14 C 0.6037(5) 0.5831(4) -0.0024(4) 0.0305(11) Uani 1 1 d . . .
H14 H 0.6325 0.6037 -0.0717 0.037 Uiso 1 1 calc R . .
C15 C 0.4733(5) 0.6499(4) 0.0546(4) 0.0267(10) Uani 1 1 d . . .
C16 C 0.3705(5) 0.7523(4) 0.0179(4) 0.0253(10) Uani 1 1 d . . .
C17 C 0.2466(5) 0.8882(5) -0.0708(4) 0.0363(12) Uani 1 1 d . . .
H17 H 0.2155 0.9394 -0.1261 0.044 Uiso 1 1 calc R . .
C18 C 0.1697(5) 0.8903(5) 0.0259(4) 0.0340(12) Uani 1 1 d . . .
H18 H 0.0771 0.9429 0.0491 0.041 Uiso 1 1 calc R . .
C19 C 0.3157(6) 0.1833(5) 0.2080(5) 0.0378(13) Uani 1 1 d . . .
C20 C 0.3313(5) 0.1339(5) 0.0952(4) 0.0414(13) Uani 1 1 d . . .
H20A H 0.3247 0.0565 0.0990 0.050 Uiso 1 1 calc R . .
H20B H 0.4226 0.1201 0.0548 0.050 Uiso 1 1 calc R . .
C21 C 0.2237(6) 0.2174(6) 0.0350(5) 0.0490(15) Uani 1 1 d . . .
H21A H 0.2599 0.2024 -0.0429 0.059 Uiso 1 1 calc R . .
H21B H 0.2057 0.3004 0.0546 0.059 Uiso 1 1 calc R . .
C22 C 0.0896(6) 0.2034(5) 0.0585(5) 0.0488(15) Uani 1 1 d . . .
H22A H 0.1069 0.1221 0.0338 0.059 Uiso 1 1 calc R . .
H22B H 0.0260 0.2596 0.0161 0.059 Uiso 1 1 calc R . .
C23 C 0.0204(6) 0.2250(5) 0.1765(5) 0.0443(14) Uani 1 1 d . . .
H23A H -0.0094 0.3097 0.1985 0.053 Uiso 1 1 calc R . .
H23B H -0.0618 0.2090 0.1840 0.053 Uiso 1 1 calc R . .
C24 C 0.1093(5) 0.1500(5) 0.2511(4) 0.0373(12) Uani 1 1 d . . .
H24A H 0.0505 0.1440 0.3174 0.045 Uiso 1 1 calc R . .
H24B H 0.1622 0.0689 0.2170 0.045 Uiso 1 1 calc R . .
C25 C 0.1724(6) 0.2544(6) 0.3858(5) 0.0507(15) Uani 1 1 d . . .
H25A H 0.2003 0.1943 0.4395 0.061 Uiso 1 1 calc R . .
H25B H 0.0731 0.3019 0.4056 0.061 Uiso 1 1 calc R . .
C26 C 0.2476(6) 0.3369(6) 0.3863(5) 0.0536(16) Uani 1 1 d . . .
H26A H 0.2060 0.4072 0.3452 0.064 Uiso 1 1 calc R . .
H26B H 0.2410 0.3645 0.4606 0.064 Uiso 1 1 calc R . .
C27 C 0.3944(5) 0.2664(5) 0.3355(4) 0.0407(13) Uani 1 1 d . . .
H27A H 0.4434 0.3185 0.3305 0.049 Uiso 1 1 calc R . .
H27B H 0.4374 0.2010 0.3812 0.049 Uiso 1 1 calc R . .

loop_
_atom_site_aniso_label
_atom_site_aniso_U_11
_atom_site_aniso_U_22
_atom_site_aniso_U_33
_atom_site_aniso_U_23
_atom_site_aniso_U_13
_atom_site_aniso_U_12
Ru1 0.0202(2) 0.0278(2) 0.0223(2) 0.00320(14) -0.00457(14) -0.01032(16)
F4 0.055(2) 0.070(2) 0.036(2) -0.0171(17) -0.0054(16) -0.0014(19)
F6 0.0376(18) 0.0295(16) 0.077(2) -0.0008(16) 0.0128(17) -0.0099(15)
F5 0.0227(16) 0.0469(19) 0.086(3) -0.0229(18) 0.0039(16) -0.0131(15)
F1 0.075(9) 0.089(10) 0.057(7) -0.039(7) 0.020(6) -0.061(8)
F3 0.022(4) 0.040(4) 0.082(10) -0.010(5) -0.013(4) -0.016(2)
F2 0.099(11) 0.052(6) 0.088(7) 0.044(5) -0.064(7) -0.055(8)
F1A 0.062(10) 0.039(10) 0.12(4) -0.037(14) -0.013(12) -0.017(8)
F2A 0.08(4) 0.07(3) 0.07(3) -0.02(3) 0.04(3) -0.06(3)
F3A 0.29(7) 0.08(2) 0.29(8) 0.08(3) -0.26(7) -0.11(4)
F7 0.0289(16) 0.064(2) 0.0329(17) 0.0110(15) 0.0026(13) -0.0159(16)
F8 0.050(2) 0.0307(17) 0.0429(19) 0.0115(14) -0.0049(15) -0.0121(15)
F9 0.053(2) 0.066(2) 0.0310(17) 0.0171(15) -0.0209(15) -0.0342(18)
F10 0.044(2) 0.0393(19) 0.091(3) -0.0126(18) 0.0014(19) -0.0239(17)
F11 0.056(2) 0.094(3) 0.0304(17) 0.0053(17) -0.0013(15) -0.057(2)
F12 0.0458(19) 0.065(2) 0.061(2) 0.0288(18) -0.0327(17) -0.0379(18)
O1 0.0199(16) 0.0275(17) 0.0264(17) 0.0017(14) -0.0069(13) -0.0087(14)
O2 0.0210(16) 0.0302(18) 0.0248(17) 0.0002(14) -0.0044(13) -0.0097(14)
O3 0.0230(17) 0.0267(17) 0.0302(18) -0.0002(14) -0.0056(14) -0.0107(15)
O4 0.0236(17) 0.0299(18) 0.0240(17) 0.0035(14) -0.0057(13) -0.0124(15)
N1 0.026(2) 0.030(2) 0.020(2) 0.0077(16) -0.0114(16) -0.0139(18)
N2 0.021(2) 0.033(2) 0.024(2) 0.0048(17) -0.0080(16) -0.0124(18)
N3 0.029(2) 0.041(2) 0.025(2) 0.0096(18) -0.0066(17) -0.013(2)
N4 0.039(3) 0.065(3) 0.039(3) 0.013(2) -0.010(2) -0.026(3)
N5 0.027(2) 0.039(2) 0.038(2) 0.0010(19) -0.0032(18) -0.017(2)
C1 0.029(3) 0.033(3) 0.028(3) 0.003(2) -0.003(2) -0.014(2)
C2 0.018(2) 0.021(2) 0.024(2) 0.0006(18) -0.0034(18) -0.0073(19)
C3 0.022(2) 0.029(3) 0.025(2) 0.0009(19) -0.0070(19) -0.009(2)
C4 0.019(2) 0.025(2) 0.022(2) 0.0006(18) -0.0027(18) -0.0013(19)
C5 0.025(3) 0.043(3) 0.031(3) 0.009(2) -0.007(2) -0.015(2)
C6 0.029(3) 0.032(3) 0.045(3) -0.003(3) -0.006(3) -0.010(2)
C7 0.028(3) 0.031(3) 0.025(2) 0.000(2) -0.004(2) -0.012(2)
C8 0.021(2) 0.032(3) 0.035(3) 0.002(2) -0.004(2) -0.012(2)
C9 0.023(2) 0.036(3) 0.024(2) 0.003(2) -0.0035(19) -0.012(2)
C10 0.025(3) 0.035(3) 0.043(3) 0.004(2) -0.004(2) -0.016(2)
C11 0.027(2) 0.030(3) 0.023(2) 0.0035(19) -0.0065(19) -0.010(2)
C12 0.025(3) 0.032(3) 0.030(3) 0.005(2) -0.011(2) -0.004(2)
C13 0.024(3) 0.040(3) 0.034(3) -0.003(2) -0.003(2) -0.014(2)
C14 0.027(3) 0.035(3) 0.028(3) 0.002(2) -0.001(2) -0.014(2)
C15 0.028(3) 0.029(3) 0.024(2) 0.0018(19) -0.0026(19) -0.013(2)
C16 0.022(2) 0.032(3) 0.024(2) 0.006(2) -0.0060(19) -0.012(2)
C17 0.031(3) 0.048(3) 0.029(3) 0.014(2) -0.011(2) -0.014(3)
C18 0.027(3) 0.039(3) 0.038(3) 0.010(2) -0.012(2) -0.013(2)
C19 0.041(3) 0.032(3) 0.053(4) 0.020(3) -0.023(3) -0.023(3)
C20 0.030(3) 0.050(3) 0.039(3) 0.001(3) -0.003(2) -0.013(3)
C21 0.047(4) 0.060(4) 0.040(3) 0.001(3) -0.008(3) -0.022(3)
C22 0.053(4) 0.043(3) 0.052(4) 0.002(3) -0.013(3) -0.021(3)
C23 0.035(3) 0.042(3) 0.057(4) 0.000(3) -0.010(3) -0.016(3)
C24 0.032(3) 0.042(3) 0.045(3) 0.003(3) -0.017(2) -0.018(3)
C25 0.044(4) 0.065(4) 0.037(3) -0.007(3) -0.012(3) -0.014(3)
C26 0.053(4) 0.061(4) 0.046(4) -0.008(3) -0.018(3) -0.019(3)
C27 0.037(3) 0.064(4) 0.028(3) 0.006(3) -0.006(2) -0.028(3)

loop_
_atom_type_symbol
_atom_type_description
_atom_type_scat_dispersion_real
_atom_type_scat_dispersion_imag
_atom_type_scat_source
C C 0.0033 0.0016 'International Tables Vol C Tables 4.2.6.8 and 6.1.1.4'
H H 0.0000 0.0000 'International Tables Vol C Tables 4.2.6.8 and 6.1.1.4'
O O 0.0106 0.0060 'International Tables Vol C Tables 4.2.6.8 and 6.1.1.4'
N N 0.0061 0.0033 'International Tables Vol C Tables 4.2.6.8 and 6.1.1.4'
F F 0.0171 0.0103 'International Tables Vol C Tables 4.2.6.8 and 6.1.1.4'
Ru Ru -1.2594 0.8363 'International Tables Vol C Tables 4.2.6.8 and 6.1.1.4'

loop_
_geom_angle_atom_site_label_1
_geom_angle_atom_site_label_2
_geom_angle_atom_site_label_3
_geom_angle
N2 Ru1 O1 87.51(14)
N2 Ru1 O4 97.24(14)
O1 Ru1 O4 87.77(12)
N2 Ru1 O3 93.01(14)
O1 Ru1 O3 178.47(13)
O4 Ru1 O3 93.58(12)
N2 Ru1 O2 175.32(14)
O1 Ru1 O2 94.43(12)
O4 Ru1 O2 87.10(12)
O3 Ru1 O2 84.94(12)
N2 Ru1 N1 79.19(15)
O1 Ru1 N1 83.98(13)
O4 Ru1 N1 171.13(13)
O3 Ru1 N1 94.71(13)
O2 Ru1 N1 96.76(13)
C2 O1 Ru1 120.5(3)
C4 O2 Ru1 120.4(3)
C7 O3 Ru1 121.0(3)
C9 O4 Ru1 122.1(3)
C11 N1 C15 118.1(4)
C11 N1 Ru1 126.2(3)
C15 N1 Ru1 115.2(3)
C16 N2 C18 104.1(4)
C16 N2 Ru1 114.3(3)
C18 N2 Ru1 141.2(3)
C16 N3 C17 103.4(4)
C19 N4 C27 121.3(5)
C19 N4 H4 119.4
C27 N4 H4 119.4
C19 N5 C25 122.6(4)
C19 N5 C24 119.2(4)
C25 N5 C24 118.2(4)
F11 C1 F12 106.9(4)
F11 C1 F10 106.3(4)
F12 C1 F10 106.5(4)
F11 C1 C2 112.2(4)
F12 C1 C2 113.1(4)
F10 C1 C2 111.3(4)
O1 C2 C3 129.4(4)
O1 C2 C1 113.1(4)
C3 C2 C1 117.5(4)
C4 C3 C2 125.0(4)
C4 C3 H3 117.5
C2 C3 H3 117.5
O2 C4 C3 129.4(4)
O2 C4 C5 111.5(4)
C3 C4 C5 119.0(4)
F8 C5 F9 107.9(4)
F8 C5 F7 107.2(4)
F9 C5 F7 106.3(4)
F8 C5 C4 112.3(4)
F9 C5 C4 112.9(4)
F7 C5 C4 110.0(4)
F2A C6 F3A 103(5)
F2A C6 F1A 108(3)
F3A C6 F1A 106(5)
F2A C6 F3 53(2)
F3A C6 F3 54(5)
F1A C6 F3 132.9(9)
F2A C6 F1 131.4(10)
F3A C6 F1 59(5)
F1A C6 F1 49.6(18)
F3 C6 F1 106.9(10)
F2A C6 F2 53(2)
F3A C6 F2 139(2)
F1A C6 F2 63(2)
F3 C6 F2 103.3(10)
F1 C6 F2 108.9(10)
F2A C6 C7 115.4(10)
F3A C6 C7 110.3(14)
F1A C6 C7 113.3(8)
F3 C6 C7 113.8(5)
F1 C6 C7 113.2(5)
F2 C6 C7 110.3(5)
O3 C7 C8 130.2(4)
O3 C7 C6 112.7(4)
C8 C7 C6 117.1(4)
C9 C8 C7 123.8(4)
C9 C8 H8 118.1
C7 C8 H8 118.1
O4 C9 C8 129.3(4)
O4 C9 C10 112.5(4)
C8 C9 C10 118.2(4)
F5 C10 F6 106.4(4)
F5 C10 F4 106.9(4)
F6 C10 F4 105.9(4)
F5 C10 C9 114.4(4)
F6 C10 C9 111.6(4)
F4 C10 C9 111.1(4)
N1 C11 C12 122.7(4)
N1 C11 H11 118.6
C12 C11 H11 118.6
C11 C12 C13 118.6(5)
C11 C12 H12 120.7
C13 C12 H12 120.7
C14 C13 C12 120.1(5)
C14 C13 H13 119.9
C12 C13 H13 119.9
C13 C14 C15 118.9(4)
C13 C14 H14 120.5
C15 C14 H14 120.5
N1 C15 C14 121.5(4)
N1 C15 C16 112.7(4)
C14 C15 C16 125.8(4)
N3 C16 N2 113.8(4)
N3 C16 C15 128.9(4)
N2 C16 C15 117.1(4)
C18 C17 N3 110.1(5)
C18 C17 H17 124.9
N3 C17 H17 124.9
C17 C18 N2 108.5(5)
C17 C18 H18 125.7
N2 C18 H18 125.7
N4 C19 N5 122.0(5)
N4 C19 C20 119.3(5)
N5 C19 C20 118.6(4)
C19 C20 C21 112.4(5)
C19 C20 H20A 109.1
C21 C20 H20A 109.1
C19 C20 H20B 109.1
C21 C20 H20B 109.1
H20A C20 H20B 107.9
C20 C21 C22 113.5(5)
C20 C21 H21A 108.9
C22 C21 H21A 108.9
C20 C21 H21B 108.9
C22 C21 H21B 108.9
H21A C21 H21B 107.7
C21 C22 C23 114.9(5)
C21 C22 H22A 108.5
C23 C22 H22A 108.5
C21 C22 H22B 108.5
C23 C22 H22B 108.5
H22A C22 H22B 107.5
C24 C23 C22 114.1(5)
C24 C23 H23A 108.7
C22 C23 H23A 108.7
C24 C23 H23B 108.7
C22 C23 H23B 108.7
H23A C23 H23B 107.6
N5 C24 C23 114.4(4)
N5 C24 H24A 108.7
C23 C24 H24A 108.7
N5 C24 H24B 108.7
C23 C24 H24B 108.7
H24A C24 H24B 107.6
N5 C25 C26 110.1(5)
N5 C25 H25A 109.6
C26 C25 H25A 109.6
N5 C25 H25B 109.6
C26 C25 H25B 109.6
H25A C25 H25B 108.2
C27 C26 C25 107.8(5)
C27 C26 H26A 110.1
C25 C26 H26A 110.1
C27 C26 H26B 110.1
C25 C26 H26B 110.1
H26A C26 H26B 108.5
N4 C27 C26 111.1(5)
N4 C27 H27A 109.4
C26 C27 H27A 109.4
N4 C27 H27B 109.4
C26 C27 H27B 109.4
H27A C27 H27B 108.0

loop_
_geom_bond_atom_site_label_1
_geom_bond_atom_site_label_2
_geom_bond_distance
Ru1 N2 2.014(4)
Ru1 O1 2.026(3)
Ru1 O4 2.036(3)
Ru1 O3 2.039(3)
Ru1 O2 2.044(3)
Ru1 N1 2.052(4)
F4 C10 1.331(6)
F6 C10 1.322(6)
F5 C10 1.321(6)
F1 C6 1.315(8)
F3 C6 1.315(8)
F2 C6 1.328(7)
F1A C6 1.306(16)
F2A C6 1.253(16)
F3A C6 1.27(3)
F7 C5 1.337(5)
F8 C5 1.325(6)
F9 C5 1.334(6)
F10 C1 1.329(6)
F11 C1 1.327(5)
F12 C1 1.329(6)
O1 C2 1.265(5)
O2 C4 1.268(5)
O3 C7 1.268(5)
O4 C9 1.264(5)
N1 C11 1.344(6)
N1 C15 1.368(6)
N2 C16 1.358(6)
N2 C18 1.367(6)
N3 C16 1.345(6)
N3 C17 1.370(7)
N4 C19 1.300(7)
N4 C27 1.436(7)
N4 H4 0.8800
N5 C19 1.352(6)
N5 C25 1.450(7)
N5 C24 1.472(6)
C1 C2 1.524(6)
C2 C3 1.394(6)
C3 C4 1.377(6)
C3 H3 0.9500
C4 C5 1.540(7)
C6 C7 1.531(7)
C7 C8 1.395(7)
C8 C9 1.392(7)
C8 H8 0.9500
C9 C10 1.522(7)
C11 C12 1.377(6)
C11 H11 0.9500
C12 C13 1.385(7)
C12 H12 0.9500
C13 C14 1.364(7)
C13 H13 0.9500
C14 C15 1.395(6)
C14 H14 0.9500
C15 C16 1.444(7)
C17 C18 1.359(7)
C17 H17 0.9500
C18 H18 0.9500
C19 C20 1.520(8)
C20 C21 1.527(8)
C20 H20A 0.9900
C20 H20B 0.9900
C21 C22 1.531(8)
C21 H21A 0.9900
C21 H21B 0.9900
C22 C23 1.532(8)
C22 H22A 0.9900
C22 H22B 0.9900
C23 C24 1.503(8)
C23 H23A 0.9900
C23 H23B 0.9900
C24 H24A 0.9900
C24 H24B 0.9900
C25 C26 1.555(8)
C25 H25A 0.9900
C25 H25B 0.9900
C26 C27 1.509(8)
C26 H26A 0.9900
C26 H26B 0.9900
C27 H27A 0.9900
C27 H27B 0.9900

loop_
_geom_torsion_atom_site_label_1
_geom_torsion_atom_site_label_2
_geom_torsion_atom_site_label_3
_geom_torsion_atom_site_label_4
_geom_torsion
N2 Ru1 O1 C2 -166.9(3)
O4 Ru1 O1 C2 95.8(3)
O2 Ru1 O1 C2 8.8(3)
N1 Ru1 O1 C2 -87.5(3)
O1 Ru1 O2 C4 -2.8(3)
O4 Ru1 O2 C4 -90.3(3)
O3 Ru1 O2 C4 175.8(3)
N1 Ru1 O2 C4 81.7(3)
N2 Ru1 O3 C7 -98.3(4)
O4 Ru1 O3 C7 -0.9(4)
O2 Ru1 O3 C7 85.9(4)
N1 Ru1 O3 C7 -177.7(4)
N2 Ru1 O4 C9 93.7(4)
O1 Ru1 O4 C9 -179.1(4)
O3 Ru1 O4 C9 0.2(4)
O2 Ru1 O4 C9 -84.6(4)
N2 Ru1 N1 C11 -178.1(4)
O1 Ru1 N1 C11 93.3(4)
O3 Ru1 N1 C11 -86.0(4)
O2 Ru1 N1 C11 -0.5(4)
N2 Ru1 N1 C15 10.2(3)
O1 Ru1 N1 C15 -78.4(3)
O3 Ru1 N1 C15 102.4(3)
O2 Ru1 N1 C15 -172.1(3)
O1 Ru1 N2 C16 73.9(3)
O4 Ru1 N2 C16 161.3(3)
O3 Ru1 N2 C16 -104.7(3)
N1 Ru1 N2 C16 -10.4(3)
O1 Ru1 N2 C18 -98.8(5)
O4 Ru1 N2 C18 -11.4(5)
O3 Ru1 N2 C18 82.6(5)
N1 Ru1 N2 C18 176.8(5)
Ru1 O1 C2 C3 -8.9(6)
Ru1 O1 C2 C1 172.6(3)
F11 C1 C2 O1 -35.8(6)
F12 C1 C2 O1 -156.9(4)
F10 C1 C2 O1 83.2(5)
F11 C1 C2 C3 145.5(4)
F12 C1 C2 C3 24.4(6)
F10 C1 C2 C3 -95.5(5)
O1 C2 C3 C4 0.1(8)
C1 C2 C3 C4 178.5(4)
Ru1 O2 C4 C3 -4.6(6)
Ru1 O2 C4 C5 179.8(3)
C2 C3 C4 O2 8.1(8)
C2 C3 C4 C5 -176.6(4)
O2 C4 C5 F8 61.9(5)
C3 C4 C5 F8 -114.2(5)
O2 C4 C5 F9 -175.8(4)
C3 C4 C5 F9 8.0(6)
O2 C4 C5 F7 -57.3(5)
C3 C4 C5 F7 126.6(5)
Ru1 O3 C7 C8 1.8(7)
Ru1 O3 C7 C6 -175.8(3)
F2A C6 C7 O3 138(3)
F3A C6 C7 O3 -105(5)
F1A C6 C7 O3 13(3)
F3 C6 C7 O3 -163.4(9)
F1 C6 C7 O3 -41.1(11)
F2 C6 C7 O3 81.2(8)
F2A C6 C7 C8 -40(3)
F3A C6 C7 C8 77(5)
F1A C6 C7 C8 -165(3)
F3 C6 C7 C8 18.7(10)
F1 C6 C7 C8 141.0(11)
F2 C6 C7 C8 -96.7(8)
O3 C7 C8 C9 -1.8(9)
C6 C7 C8 C9 175.7(5)
Ru1 O4 C9 C8 -0.2(7)
Ru1 O4 C9 C10 177.3(3)
C7 C8 C9 O4 0.8(8)
C7 C8 C9 C10 -176.6(5)
O4 C9 C10 F5 170.9(4)
C8 C9 C10 F5 -11.3(7)
O4 C9 C10 F6 50.0(6)
C8 C9 C10 F6 -132.2(5)
O4 C9 C10 F4 -68.0(5)
C8 C9 C10 F4 109.9(5)
C15 N1 C11 C12 -0.3(7)
Ru1 N1 C11 C12 -171.7(4)
N1 C11 C12 C13 0.3(7)
C11 C12 C13 C14 -0.2(7)
C12 C13 C14 C15 0.2(7)
C11 N1 C15 C14 0.3(6)
Ru1 N1 C15 C14 172.6(4)
C11 N1 C15 C16 179.5(4)
Ru1 N1 C15 C16 -8.1(5)
C13 C14 C15 N1 -0.2(7)
C13 C14 C15 C16 -179.4(5)
C17 N3 C16 N2 -1.3(5)
C17 N3 C16 C15 174.6(5)
C18 N2 C16 N3 1.2(5)
Ru1 N2 C16 N3 -174.1(3)
C18 N2 C16 C15 -175.2(4)
Ru1 N2 C16 C15 9.5(5)
N1 C15 C16 N3 -176.6(4)
C14 C15 C16 N3 2.6(8)
N1 C15 C16 N2 -0.8(6)
C14 C15 C16 N2 178.4(4)
C16 N3 C17 C18 0.9(6)
N3 C17 C18 N2 -0.2(6)
C16 N2 C18 C17 -0.6(5)
Ru1 N2 C18 C17 172.6(4)
C27 N4 C19 N5 2.8(8)
C27 N4 C19 C20 179.3(5)
C25 N5 C19 N4 4.0(8)
C24 N5 C19 N4 -177.6(5)
C25 N5 C19 C20 -172.5(5)
C24 N5 C19 C20 5.9(7)
N4 C19 C20 C21 -110.1(6)
N5 C19 C20 C21 66.5(6)
C19 C20 C21 C22 -84.3(6)
C20 C21 C22 C23 59.0(7)
C21 C22 C23 C24 -54.9(7)
C19 N5 C24 C23 -74.9(6)
C25 N5 C24 C23 103.5(6)
C22 C23 C24 N5 81.1(6)
C19 N5 C25 C26 20.6(8)
C24 N5 C25 C26 -157.8(5)
N5 C25 C26 C27 -48.5(7)
C19 N4 C27 C26 -34.3(7)
C25 C26 C27 N4 55.5(6)
